data_2206765
loop_
_publ_author_name
'Chun-Nian Xia'
'Wei-Xiao Hu'
'Wei Zhou'

_publ_section_title
;
 17a-Methyl-4-androstene-3b,17b-diol monohydrate
;
_journal_coeditor_code OB6554
_journal_issue 9
_journal_name_full 'Acta Crystallographica Section E'
_journal_page_first o2896
_journal_page_last o2898
_journal_paper_doi 10.1107/S1600536805025316
_journal_volume 61
_journal_year 2005
_chemical_formula_iupac 'C20 H32 O2, H2 O'
_chemical_formula_moiety 'C20 H32 O2, H2 O'
_chemical_formula_sum 'C20 H34 O3'
_chemical_formula_weight 322.47
_chemical_name_systematic
;
17a-Methyl-4-androstene-3b,17b-diol monohydrate
;
_space_group_IT_number 19
_symmetry_cell_setting orthorhombic
_symmetry_space_group_name_Hall 'P 2ac 2ab'
_symmetry_space_group_name_H-M 'P 21 21 21'
_atom_sites_solution_hydrogens geom
_atom_sites_solution_primary direct
_atom_sites_solution_secondary difmap
_audit_creation_method SHELXL-97
_cell_angle_alpha 90.00
_cell_angle_beta 90.00
_cell_angle_gamma 90.00
_cell_formula_units_Z 4
_cell_length_a 6.812(3)
_cell_length_b 12.082(5)
_cell_length_c 22.802(3)
_cell_measurement_reflns_used 25
_cell_measurement_temperature 298(2)
_cell_measurement_theta_max 12.54
_cell_measurement_theta_min 10.66
_cell_volume 1876.7(12)
_computing_cell_refinement 'CAD-4 Software'
_computing_data_collection 'CAD-4 Software (Enraf--Nonius, 1994)'
_computing_data_reduction 'XCAD (McArdle, 2000)'
_computing_molecular_graphics 'SHELXTL (Bruker, 1997)'
_computing_publication_material SHELXL97
_computing_structure_refinement 'SHELXL97 (Sheldrick, 1997)'
_computing_structure_solution 'SHELXS97 (Sheldrick, 1997)'
_diffrn_ambient_temperature 298(2)
_diffrn_measured_fraction_theta_full 0.998
_diffrn_measured_fraction_theta_max 0.998
_diffrn_measurement_device_type 'Enraf--Nonius CAD-4'
_diffrn_measurement_method \w/2\q
_diffrn_radiation_monochromator graphite
_diffrn_radiation_source 'fine-focus sealed tube'
_diffrn_radiation_type MoK\a
_diffrn_radiation_wavelength 0.71073
_diffrn_reflns_av_R_equivalents 0.0127
_diffrn_reflns_av_sigmaI/netI 0.0232
_diffrn_reflns_limit_h_max 8
_diffrn_reflns_limit_h_min -1
_diffrn_reflns_limit_k_max 14
_diffrn_reflns_limit_k_min 0
_diffrn_reflns_limit_l_max 27
_diffrn_reflns_limit_l_min 0
_diffrn_reflns_number 2283
_diffrn_reflns_theta_full 25.18
_diffrn_reflns_theta_max 25.17
_diffrn_reflns_theta_min 1.79
_diffrn_standards_decay_% 0.3
_diffrn_standards_interval_time 60
_diffrn_standards_number 3
_exptl_absorpt_coefficient_mu 0.074
_exptl_absorpt_correction_T_max 0.9780
_exptl_absorpt_correction_T_min 0.9438
_exptl_absorpt_correction_type empirical
_exptl_absorpt_process_details '(North et al., 1968)'
_exptl_crystal_colour Colourless
_exptl_crystal_density_diffrn 1.141
_exptl_crystal_density_method 'not measured'
_exptl_crystal_description Parallelepiped
_exptl_crystal_F_000 712
_exptl_crystal_size_max 0.50
_exptl_crystal_size_mid 0.40
_exptl_crystal_size_min 0.30
_refine_diff_density_max 0.117
_refine_diff_density_min -0.149
_refine_ls_abs_structure_details 'see text'
_refine_ls_extinction_method none
_refine_ls_goodness_of_fit_ref 1.025
_refine_ls_hydrogen_treatment mixed
_refine_ls_matrix_type full
_refine_ls_number_parameters 221
_refine_ls_number_reflns 1957
_refine_ls_number_restraints 2
_refine_ls_restrained_S_all 1.025
_refine_ls_R_factor_all 0.0573
_refine_ls_R_factor_gt 0.0329
_refine_ls_shift/su_max 0.000
_refine_ls_shift/su_mean 0.000
_refine_ls_structure_factor_coef Fsqd
_refine_ls_weighting_details 'calc w = 1/[\s^2^(Fo^2^)+(0.0526P)^2^+0.2016P] where P = (Fo^2^+2Fc^2^)/3'
_refine_ls_weighting_scheme calc
_refine_ls_wR_factor_gt 0.0854
_refine_ls_wR_factor_ref 0.0962
_reflns_number_gt 1440
_reflns_number_total 1957
_reflns_threshold_expression I>2\s(I)
_cod_data_source_file ob6554.cif
_cod_data_source_block I
_cod_depositor_comments
;
The following automatic conversions were performed:
'_symmetry_cell_setting' value 'Orthorhombic' changed to 'orthorhombic'
according to '/home/saulius/struct/CIF-dictionaries/cif_core.dic'
dictionary named 'cif_core.dic' version 2.4.1 from 2010-06-29.

Automatic conversion script
Id: cif_fix_enum 1527 2010-12-29 10:47:43Z saulius 

The following automatic conversions were performed:

'_symmetry_cell_setting' value 'Orthorhombic' changed to
'orthorhombic' according to
/home/saulius/struct/CIF-dictionaries/cif_core.dic dictionary named
'cif_core.dic' version 2.4.1 from 2010-06-29.

Automatic conversion script
Id: cif_fix_values 1715 2011-07-08 13:25:40Z adriana 
;
_cod_database_code 2206765
_cod_database_fobs_code 2206765

loop_
_symmetry_equiv_pos_as_xyz
'x, y, z'
'-x+1/2, -y, z+1/2'
'-x, y+1/2, -z+1/2'
'x+1/2, -y+1/2, -z'

loop_
_atom_site_label
_atom_site_fract_x
_atom_site_fract_y
_atom_site_fract_z
_atom_site_U_iso_or_equiv
_atom_site_adp_type
_atom_site_calc_flag
_atom_site_refinement_flags
_atom_site_occupancy
_atom_site_type_symbol
O1 -0.1678(3) 0.38788(17) 0.47013(7) 0.0628(5) Uani d . 1 O
H1 -0.0731 0.4184 0.4853 0.094 Uiso calc R 1 H
O2 0.3430(3) 0.51674(16) 0.01352(8) 0.0650(5) Uani d . 1 O
H2 0.2463 0.5548 0.0063 0.097 Uiso calc R 1 H
C1 -0.1414(4) 0.5229(2) 0.32148(10) 0.0565(6) Uani d . 1 C
H1A -0.1739 0.5967 0.3077 0.068 Uiso calc R 1 H
H1B -0.2237 0.4707 0.3005 0.068 Uiso calc R 1 H
C2 -0.1869(4) 0.5152(2) 0.38703(10) 0.0613(7) Uani d . 1 C
H2A -0.1020 0.5650 0.4087 0.074 Uiso calc R 1 H
H2B -0.3220 0.5367 0.3941 0.074 Uiso calc R 1 H
C3 -0.1546(4) 0.3980(2) 0.40745(10) 0.0535(6) Uani d . 1 C
H3 -0.2573 0.3516 0.3901 0.064 Uiso calc R 1 H
C4 0.0379(4) 0.3568(2) 0.38632(10) 0.0511(6) Uani d . 1 C
H4 0.0886 0.2944 0.4048 0.061 Uiso calc R 1 H
C5 0.1442(3) 0.4005(2) 0.34364(10) 0.0465(5) Uani d . 1 C
C6 0.3428(4) 0.3547(2) 0.32845(11) 0.0636(7) Uani d . 1 C
H6A 0.3671 0.2888 0.3516 0.076 Uiso calc R 1 H
H6B 0.4427 0.4088 0.3383 0.076 Uiso calc R 1 H
C7 0.3581(4) 0.3262(2) 0.26381(10) 0.0629(7) Uani d . 1 C
H7A 0.2712 0.2648 0.2551 0.075 Uiso calc R 1 H
H7B 0.4913 0.3032 0.2550 0.075 Uiso calc R 1 H
C8 0.3038(3) 0.42489(19) 0.22520(10) 0.0454(5) Uani d . 1 C
H8 0.3987 0.4843 0.2324 0.054 Uiso calc R 1 H
C9 0.0976(3) 0.46771(18) 0.24107(9) 0.0430(5) Uani d . 1 C
H9 0.0087 0.4051 0.2346 0.052 Uiso calc R 1 H
C10 0.0754(3) 0.49862(18) 0.30722(9) 0.0448(5) Uani d . 1 C
C11 0.0276(4) 0.5593(2) 0.19903(10) 0.0623(7) Uani d . 1 C
H11A -0.1093 0.5754 0.2071 0.075 Uiso calc R 1 H
H11B 0.1024 0.6261 0.2066 0.075 Uiso calc R 1 H
C12 0.0492(4) 0.5283(2) 0.13410(10) 0.0590(7) Uani d . 1 C
H12A -0.0409 0.4686 0.1249 0.071 Uiso calc R 1 H
H12B 0.0144 0.5916 0.1100 0.071 Uiso calc R 1 H
C13 0.2590(3) 0.49212(19) 0.11953(10) 0.0453(5) Uani d . 1 C
C14 0.3096(4) 0.39551(19) 0.16065(10) 0.0493(6) Uani d . 1 C
H14 0.2085 0.3390 0.1545 0.059 Uiso calc R 1 H
C15 0.4996(5) 0.3490(3) 0.13504(12) 0.0797(9) Uani d . 1 C
H15A 0.5131 0.2709 0.1441 0.096 Uiso calc R 1 H
H15B 0.6127 0.3883 0.1503 0.096 Uiso calc R 1 H
C16 0.4792(6) 0.3669(3) 0.06866(12) 0.0923(11) Uani d . 1 C
H16A 0.4649 0.2963 0.0488 0.111 Uiso calc R 1 H
H16B 0.5950 0.4037 0.0534 0.111 Uiso calc R 1 H
C17 0.2958(4) 0.4391(2) 0.05840(11) 0.0586(7) Uani d . 1 C
C18 0.2000(5) 0.6008(2) 0.32320(12) 0.0704(8) Uani d . 1 C
H18A 0.3350 0.5870 0.3135 0.106 Uiso calc R 1 H
H18B 0.1888 0.6153 0.3645 0.106 Uiso calc R 1 H
H18C 0.1539 0.6638 0.3016 0.106 Uiso calc R 1 H
C19 0.3999(4) 0.5890(2) 0.12704(12) 0.0663(7) Uani d . 1 C
H19A 0.3952 0.6147 0.1669 0.099 Uiso calc R 1 H
H19B 0.3625 0.6480 0.1011 0.099 Uiso calc R 1 H
H19C 0.5310 0.5655 0.1179 0.099 Uiso calc R 1 H
C20 0.1217(6) 0.3711(3) 0.03575(14) 0.0995(13) Uani d . 1 C
H20A 0.0134 0.4196 0.0276 0.149 Uiso calc R 1 H
H20B 0.0835 0.3181 0.0649 0.149 Uiso calc R 1 H
H20C 0.1590 0.3331 0.0005 0.149 Uiso calc R 1 H
O3 0.5588(3) 0.8328(2) 0.01034(11) 0.0746(6) Uani d D 1 O
H3X 0.585(7) 0.7671(15) 0.002(2) 0.139(17) Uiso d D 1 H
H3Y 0.441(2) 0.850(3) 0.0071(16) 0.115(14) Uiso d D 1 H

loop_
_atom_site_aniso_label
_atom_site_aniso_U_11
_atom_site_aniso_U_22
_atom_site_aniso_U_33
_atom_site_aniso_U_12
_atom_site_aniso_U_13
_atom_site_aniso_U_23
O1 0.0530(10) 0.0862(13) 0.0492(9) -0.0114(11) 0.0014(8) 0.0063(9)
O2 0.0574(10) 0.0816(12) 0.0559(10) 0.0096(10) 0.0130(9) 0.0116(9)
C1 0.0527(14) 0.0637(15) 0.0531(14) 0.0170(13) 0.0033(12) 0.0051(12)
C2 0.0567(16) 0.0731(17) 0.0541(14) 0.0130(15) 0.0037(12) -0.0015(12)
C3 0.0470(13) 0.0678(15) 0.0456(12) -0.0092(14) -0.0035(11) -0.0014(12)
C4 0.0558(15) 0.0492(13) 0.0483(12) -0.0002(12) -0.0054(12) 0.0047(11)
C5 0.0423(12) 0.0513(12) 0.0458(12) -0.0007(11) -0.0070(11) -0.0009(10)
C6 0.0496(14) 0.0795(17) 0.0618(15) 0.0174(15) -0.0024(13) 0.0161(14)
C7 0.0569(15) 0.0676(16) 0.0642(15) 0.0262(14) 0.0090(13) 0.0142(13)
C8 0.0387(12) 0.0434(12) 0.0540(13) 0.0015(10) 0.0011(11) 0.0039(10)
C9 0.0392(12) 0.0427(11) 0.0472(12) 0.0017(10) -0.0015(10) 0.0005(10)
C10 0.0425(12) 0.0421(11) 0.0498(12) 0.0001(11) -0.0007(10) -0.0005(10)
C11 0.0641(17) 0.0688(16) 0.0541(14) 0.0281(14) 0.0079(13) 0.0102(12)
C12 0.0527(14) 0.0727(16) 0.0516(13) 0.0169(14) 0.0025(12) 0.0112(13)
C13 0.0433(12) 0.0417(11) 0.0510(13) 0.0011(10) 0.0024(10) 0.0010(10)
C14 0.0518(14) 0.0394(11) 0.0568(13) 0.0046(12) 0.0077(11) 0.0016(10)
C15 0.087(2) 0.0753(18) 0.0764(19) 0.0389(17) 0.0264(17) 0.0138(16)
C16 0.116(3) 0.089(2) 0.0720(19) 0.049(2) 0.0339(19) 0.0080(17)
C17 0.0681(17) 0.0550(14) 0.0527(14) 0.0009(14) 0.0117(13) -0.0025(12)
C18 0.088(2) 0.0581(14) 0.0650(16) -0.0189(17) 0.0064(15) -0.0093(13)
C19 0.0752(19) 0.0537(13) 0.0699(17) -0.0173(14) 0.0012(15) 0.0059(12)
C20 0.138(3) 0.096(2) 0.0648(17) -0.046(3) 0.008(2) -0.0221(18)
O3 0.0544(13) 0.0841(15) 0.0853(14) -0.0074(12) 0.0084(11) -0.0113(12)

loop_
_atom_type_symbol
_atom_type_description
_atom_type_scat_dispersion_real
_atom_type_scat_dispersion_imag
_atom_type_scat_source
C C 0.0033 0.0000 'International Tables Vol C Tables 4.2.6.8 and 6.1.1.4'
H H 0.0000 0.0000 'International Tables Vol C Tables 4.2.6.8 and 6.1.1.4'
O O 0.0106 0.0000 'International Tables Vol C Tables 4.2.6.8 and 6.1.1.4'

loop_
_geom_angle_atom_site_label_1
_geom_angle_atom_site_label_2
_geom_angle_atom_site_label_3
_geom_angle
_geom_angle_publ_flag
C3 O1 H1 109.5 ?
C17 O2 H2 109.5 ?
C2 C1 C10 112.88(19) ?
C2 C1 H1A 109.0 ?
C10 C1 H1A 109.0 ?
C2 C1 H1B 109.0 ?
C10 C1 H1B 109.0 ?
H1A C1 H1B 107.8 ?
C3 C2 C1 109.3(2) ?
C3 C2 H2A 109.8 ?
C1 C2 H2A 109.8 ?
C3 C2 H2B 109.8 ?
C1 C2 H2B 109.8 ?
H2A C2 H2B 108.3 ?
O1 C3 C4 110.5(2) no
O1 C3 C2 112.2(2) no
C4 C3 C2 110.1(2) ?
O1 C3 H3 108.0 ?
C4 C3 H3 108.0 ?
C2 C3 H3 108.0 ?
C5 C4 C3 126.1(2) ?
C5 C4 H4 117.0 ?
C3 C4 H4 117.0 ?
C4 C5 C6 121.1(2) ?
C4 C5 C10 122.9(2) ?
C6 C5 C10 116.0(2) ?
C5 C6 C7 111.7(2) ?
C5 C6 H6A 109.3 ?
C7 C6 H6A 109.3 ?
C5 C6 H6B 109.3 ?
C7 C6 H6B 109.3 ?
H6A C6 H6B 107.9 ?
C6 C7 C8 111.5(2) ?
C6 C7 H7A 109.3 ?
C8 C7 H7A 109.3 ?
C6 C7 H7B 109.3 ?
C8 C7 H7B 109.3 ?
H7A C7 H7B 108.0 ?
C14 C8 C7 111.8(2) ?
C14 C8 C9 109.33(18) ?
C7 C8 C9 110.36(19) ?
C14 C8 H8 108.4 ?
C7 C8 H8 108.4 ?
C9 C8 H8 108.4 ?
C8 C9 C11 112.2(2) ?
C8 C9 C10 113.34(18) ?
C11 C9 C10 113.53(18) ?
C8 C9 H9 105.6 ?
C11 C9 H9 105.6 ?
C10 C9 H9 105.6 ?
C5 C10 C1 109.19(19) ?
C5 C10 C18 108.97(19) no
C1 C10 C18 109.0(2) no
C5 C10 C9 108.11(18) ?
C1 C10 C9 110.04(18) ?
C18 C10 C9 111.49(19) ?
C12 C11 C9 113.3(2) ?
C12 C11 H11A 108.9 ?
C9 C11 H11A 108.9 ?
C12 C11 H11B 108.9 ?
C9 C11 H11B 108.9 ?
H11A C11 H11B 107.7 ?
C13 C12 C11 111.6(2) ?
C13 C12 H12A 109.3 ?
C11 C12 H12A 109.3 ?
C13 C12 H12B 109.3 ?
C11 C12 H12B 109.3 ?
H12A C12 H12B 108.0 ?
C19 C13 C12 110.1(2) no
C19 C13 C14 111.96(19) no
C12 C13 C14 107.10(19) ?
C19 C13 C17 108.4(2) ?
C12 C13 C17 117.6(2) ?
C14 C13 C17 101.41(18) ?
C8 C14 C15 118.7(2) ?
C8 C14 C13 114.15(19) ?
C15 C14 C13 103.7(2) ?
C8 C14 H14 106.5 ?
C15 C14 H14 106.5 ?
C13 C14 H14 106.5 ?
C14 C15 C16 104.4(2) ?
C14 C15 H15A 110.9 ?
C16 C15 H15A 110.9 ?
C14 C15 H15B 110.9 ?
C16 C15 H15B 110.9 ?
H15A C15 H15B 108.9 ?
C15 C16 C17 107.6(2) ?
C15 C16 H16A 110.2 ?
C17 C16 H16A 110.2 ?
C15 C16 H16B 110.2 ?
C17 C16 H16B 110.2 ?
H16A C16 H16B 108.5 ?
O2 C17 C20 106.6(2) no
O2 C17 C16 107.4(2) no
C20 C17 C16 112.1(3) ?
O2 C17 C13 114.1(2) no
C20 C17 C13 113.5(2) no
C16 C17 C13 103.2(2) ?
C10 C18 H18A 109.5 ?
C10 C18 H18B 109.5 ?
H18A C18 H18B 109.5 ?
C10 C18 H18C 109.5 ?
H18A C18 H18C 109.5 ?
H18B C18 H18C 109.5 ?
C13 C19 H19A 109.5 ?
C13 C19 H19B 109.5 ?
H19A C19 H19B 109.5 ?
C13 C19 H19C 109.5 ?
H19A C19 H19C 109.5 ?
H19B C19 H19C 109.5 ?
C17 C20 H20A 109.5 ?
C17 C20 H20B 109.5 ?
H20A C20 H20B 109.5 ?
C17 C20 H20C 109.5 ?
H20A C20 H20C 109.5 ?
H20B C20 H20C 109.5 ?
H3X O3 H3Y 115(4) ?

loop_
_geom_bond_atom_site_label_1
_geom_bond_atom_site_label_2
_geom_bond_distance
_geom_bond_publ_flag
O1 C3 1.437(3) yes
O1 H1 0.8200 no
O2 C17 1.425(3) yes
O2 H2 0.8200 no
C1 C2 1.529(3) ?
C1 C10 1.540(3) ?
C1 H1A 0.9700 ?
C1 H1B 0.9700 ?
C2 C3 1.506(4) ?
C2 H2A 0.9700 ?
C2 H2B 0.9700 ?
C3 C4 1.483(4) yes
C3 H3 0.9800 ?
C4 C5 1.323(3) yes
C4 H4 0.9300 ?
C5 C6 1.502(3) ?
C5 C10 1.522(3) ?
C6 C7 1.517(3) ?
C6 H6A 0.9700 ?
C6 H6B 0.9700 ?
C7 C8 1.528(3) ?
C7 H7A 0.9700 ?
C7 H7B 0.9700 ?
C8 C14 1.515(3) ?
C8 C9 1.540(3) ?
C8 H8 0.9800 ?
C9 C11 1.540(3) ?
C9 C10 1.561(3) ?
C9 H9 0.9800 ?
C10 C18 1.542(3) ?
C11 C12 1.534(3) ?
C11 H11A 0.9700 ?
C11 H11B 0.9700 ?
C12 C13 1.531(3) ?
C12 H12A 0.9700 ?
C12 H12B 0.9700 ?
C13 C19 1.524(3) ?
C13 C14 1.536(3) ?
C13 C17 1.554(3) ?
C14 C15 1.527(4) ?
C14 H14 0.9800 ?
C15 C16 1.535(4) ?
C15 H15A 0.9700 ?
C15 H15B 0.9700 ?
C16 C17 1.542(4) ?
C16 H16A 0.9700 ?
C16 H16B 0.9700 ?
C17 C20 1.532(4) ?
C18 H18A 0.9599 ?
C18 H18B 0.9599 ?
C18 H18C 0.9599 ?
C19 H19A 0.9599 ?
C19 H19B 0.9599 ?
C19 H19C 0.9599 ?
C20 H20A 0.9599 ?
C20 H20B 0.9599 ?
C20 H20C 0.9599 ?
O3 H3X 0.833(10) no
O3 H3Y 0.831(10) no

loop_
_geom_hbond_atom_site_label_D
_geom_hbond_atom_site_label_H
_geom_hbond_atom_site_label_A
_geom_hbond_site_symmetry_A
_geom_hbond_distance_DH
_geom_hbond_distance_HA
_geom_hbond_distance_DA
_geom_hbond_angle_DHA
_geom_hbond_publ_flag
O1 H1 O2 2_565 0.82 1.87 2.684(3) 174 yes
O2 H2 O3 4_465 0.82 1.90 2.711(3) 169 yes
O3 H3X O1 2_564 0.830(10) 2.090(13) 2.916(3) 171(5) yes
O3 H3Y O1 3 0.830(10) 1.987(17) 2.781(3) 160(4) yes

loop_
_geom_torsion_atom_site_label_1
_geom_torsion_atom_site_label_2
_geom_torsion_atom_site_label_3
_geom_torsion_atom_site_label_4
_geom_torsion
_geom_torsion_publ_flag
C10 C1 C2 C3 -63.9(3) ?
C1 C2 C3 O1 171.8(2) ?
C1 C2 C3 C4 48.3(3) ?
O1 C3 C4 C5 -141.7(2) ?
C2 C3 C4 C5 -17.1(3) yes
C3 C4 C5 C6 176.6(2) ?
C3 C4 C5 C10 -3.4(4) yes
C4 C5 C6 C7 126.3(3) ?
C10 C5 C6 C7 -53.7(3) ?
C5 C6 C7 C8 54.0(3) ?
C6 C7 C8 C14 -177.4(2) ?
C6 C7 C8 C9 -55.5(3) ?
C14 C8 C9 C11 -50.7(2) ?
C7 C8 C9 C11 -174.0(2) ?
C14 C8 C9 C10 179.09(18) ?
C7 C8 C9 C10 55.8(2) ?
C4 C5 C10 C1 -9.0(3) yes
C6 C5 C10 C1 171.0(2) ?
C4 C5 C10 C18 109.9(3) ?
C6 C5 C10 C18 -70.1(3) ?
C4 C5 C10 C9 -128.8(2) ?
C6 C5 C10 C9 51.3(3) ?
C2 C1 C10 C5 42.0(3) ?
C2 C1 C10 C18 -76.9(3) ?
C2 C1 C10 C9 160.5(2) ?
C8 C9 C10 C5 -52.0(2) ?
C11 C9 C10 C5 178.5(2) ?
C8 C9 C10 C1 -171.14(19) ?
C11 C9 C10 C1 59.3(3) ?
C8 C9 C10 C18 67.8(2) ?
C11 C9 C10 C18 -61.7(3) ?
C8 C9 C11 C12 50.1(3) ?
C10 C9 C11 C12 -179.8(2) ?
C9 C11 C12 C13 -53.7(3) ?
C11 C12 C13 C19 -65.5(3) ?
C11 C12 C13 C14 56.5(3) ?
C11 C12 C13 C17 169.7(2) ?
C7 C8 C14 C15 -56.5(3) ?
C9 C8 C14 C15 -178.9(2) ?
C7 C8 C14 C13 -179.2(2) ?
C9 C8 C14 C13 58.4(2) ?
C19 C13 C14 C8 59.8(3) ?
C12 C13 C14 C8 -61.0(3) ?
C17 C13 C14 C8 175.19(19) ?
C19 C13 C14 C15 -70.8(3) ?
C12 C13 C14 C15 168.4(2) ?
C17 C13 C14 C15 44.6(2) yes
C8 C14 C15 C16 -161.0(2) ?
C13 C14 C15 C16 -33.2(3) yes
C14 C15 C16 C17 8.8(3) yes
C15 C16 C17 O2 139.3(3) ?
C15 C16 C17 C20 -104.0(3) ?
C15 C16 C17 C13 18.5(3) yes
C19 C13 C17 O2 -36.5(3) ?
C12 C13 C17 O2 89.2(3) ?
C14 C13 C17 O2 -154.4(2) ?
C19 C13 C17 C20 -158.8(2) ?
C12 C13 C17 C20 -33.1(3) ?
C14 C13 C17 C20 83.2(3) ?
C19 C13 C17 C16 79.7(3) ?
C12 C13 C17 C16 -154.6(2) ?
C14 C13 C17 C16 -38.3(2) yes

loop_
_cod_related_entry_id
_cod_related_entry_database
_cod_related_entry_code
1 ChemSpider 21180351
